data_7030388
loop_
_publ_author_name
'Kottalanka, Ravi K.'
'Adimulam, Harinath'
'Bhattacharjee, Jayeeta'
'Vignesh Babu, H.'
'Panda, Tarun K.'

_publ_section_title
;
 Bis(phosphinoselenoic amides) as versatile chelating ligands for alkaline
 earth metal (Mg, Ca, Sr and Ba) complexes: syntheses, structure and
 \e-caprolactone polymerisation.
;
_journal_issue 23
_journal_name_full 'Dalton transactions (Cambridge, England : 2003)'
_journal_page_first 8757
_journal_page_last 8766
_journal_paper_doi 10.1039/c4dt00669k
_journal_volume 43
_journal_year 2014
_chemical_formula_moiety 'C38 H48 Ba N2 O3 P2 Se2'
_chemical_formula_sum 'C38 H48 Ba N2 O3 P2 Se2'
_chemical_formula_weight 937.98
_chemical_name_systematic
;
 ?
;
_space_group_IT_number 2
_symmetry_cell_setting triclinic
_symmetry_space_group_name_Hall '-P 1'
_symmetry_space_group_name_H-M 'P -1'
_atom_sites_solution_hydrogens geom
_atom_sites_solution_primary direct
_atom_sites_solution_secondary difmap
_audit_creation_method SHELXL-97
_cell_angle_alpha 105.952(5)
_cell_angle_beta 90.358(4)
_cell_angle_gamma 102.056(5)
_cell_formula_units_Z 4
_cell_length_a 9.6600(5)
_cell_length_b 17.2064(10)
_cell_length_c 25.4384(14)
_cell_measurement_reflns_used 9385
_cell_measurement_temperature 150(2)
_cell_measurement_theta_max 70.9893
_cell_measurement_theta_min 3.6195
_cell_volume 3966.6(4)
_computing_cell_refinement
'CrysAlisPro, Agilent Technologies,Version 1.171.35.19 (release 27-10-2011 CrysAlis171 .NET)(compiled Oct 27 2011,15:02:11)'
_computing_data_collection
'CrysAlisPro, Agilent Technologies,Version 1.171.35.19 (release 27-10-2011 CrysAlis171 .NET)(compiled Oct 27 2011,15:02:11)'
_computing_data_reduction
'CrysAlisPro, Agilent Technologies,Version 1.171.35.19 (release 27-10-2011 CrysAlis171 .NET)(compiled Oct 27 2011,15:02:11)'
_computing_molecular_graphics 'ORTEP III & Olex 2.1'
_computing_publication_material WinGX
_computing_structure_refinement 'SHELXL-97 (Sheldrick, 2008)'
_computing_structure_solution 'SHELXL-97 (Sheldrick, 2008)'
_diffrn_ambient_temperature 150(2)
_diffrn_measured_fraction_theta_full 0.974
_diffrn_measured_fraction_theta_max 0.974
_diffrn_measurement_device_type 'SuperNova, Dual, Cu at zero, Eos'
_diffrn_radiation_monochromator mirror
_diffrn_radiation_source 'SuperNova (Cu) X-ray Source'
_diffrn_radiation_type CuK\a
_diffrn_radiation_wavelength 1.54184
_diffrn_reflns_av_R_equivalents 0.0555
_diffrn_reflns_av_sigmaI/netI 0.0672
_diffrn_reflns_limit_h_max 11
_diffrn_reflns_limit_h_min -11
_diffrn_reflns_limit_k_max 18
_diffrn_reflns_limit_k_min -21
_diffrn_reflns_limit_l_max 31
_diffrn_reflns_limit_l_min -21
_diffrn_reflns_number 31367
_diffrn_reflns_theta_full 71.13
_diffrn_reflns_theta_max 71.13
_diffrn_reflns_theta_min 3.62
_exptl_absorpt_coefficient_mu 10.938
_exptl_absorpt_correction_T_max 1.00000
_exptl_absorpt_correction_T_min 0.56447
_exptl_absorpt_correction_type multi-scan
_exptl_absorpt_process_details
'CrysAlisPro, Agilent Technologies,Version 1.171.35.19 (release 27-10-2011 CrysAlis171 .NET)(compiled Oct 27 2011,15:02:11)'
_exptl_crystal_colour colorless
_exptl_crystal_density_diffrn 1.571
_exptl_crystal_density_method 'not measured'
_exptl_crystal_description needle
_exptl_crystal_F_000 1872
_exptl_crystal_size_max 0.23
_exptl_crystal_size_mid 0.19
_exptl_crystal_size_min 0.13
_refine_diff_density_max 1.769
_refine_diff_density_min -1.288
_refine_diff_density_rms 0.134
_refine_ls_extinction_method none
_refine_ls_goodness_of_fit_ref 1.085
_refine_ls_hydrogen_treatment constr
_refine_ls_matrix_type full
_refine_ls_number_parameters 865
_refine_ls_number_reflns 14953
_refine_ls_number_restraints 0
_refine_ls_restrained_S_all 1.085
_refine_ls_R_factor_all 0.0799
_refine_ls_R_factor_gt 0.0572
_refine_ls_shift/su_max 0.001
_refine_ls_shift/su_mean 0.000
_refine_ls_structure_factor_coef Fsqd
_refine_ls_weighting_details 'calc w=1/[\s^2^(Fo^2^)+(0.0623P)^2^+13.5486P] where P=(Fo^2^+2Fc^2^)/3'
_refine_ls_weighting_scheme calc
_refine_ls_wR_factor_gt 0.1521
_refine_ls_wR_factor_ref 0.1691
_reflns_number_gt 11576
_reflns_number_total 14953
_reflns_threshold_expression >2\s(I)
_cod_data_source_file c4dt00669k2.cif
_cod_data_source_block compound-4
_cod_depositor_comments 'Adding full bibliography for 7030386--7030393.cif.'
_cod_original_sg_symbol_H-M 'P -1 '
_cod_database_code 7030388

loop_
_symmetry_equiv_pos_as_xyz
'x, y, z'
'-x, -y, -z'

loop_
_atom_site_label
_atom_site_type_symbol
_atom_site_fract_x
_atom_site_fract_y
_atom_site_fract_z
_atom_site_U_iso_or_equiv
_atom_site_adp_type
_atom_site_occupancy
_atom_site_symmetry_multiplicity
_atom_site_calc_flag
_atom_site_refinement_flags
Ba1 Ba 1.07995(4) 0.55086(2) 0.348457(15) 0.03210(11) Uani 1 1 d .
Se1 Se 1.02326(8) 0.39864(5) 0.22367(3) 0.03787(18) Uani 1 1 d .
Se2 Se 1.12209(9) 0.68862(5) 0.47557(3) 0.0440(2) Uani 1 1 d .
P1 P 0.86992(18) 0.47209(11) 0.21940(7) 0.0325(4) Uani 1 1 d .
P2 P 0.96303(19) 0.72544(11) 0.43428(7) 0.0336(4) Uani 1 1 d .
O1 O 1.2872(6) 0.6232(4) 0.2944(2) 0.0592(16) Uani 1 1 d .
O2 O 1.3336(6) 0.5197(4) 0.3842(2) 0.0559(15) Uani 1 1 d .
O3 O 0.9458(6) 0.4334(3) 0.3950(2) 0.0521(14) Uani 1 1 d .
N1 N 0.8957(6) 0.5517(4) 0.2707(2) 0.0353(13) Uani 1 1 d .
N2 N 0.9151(6) 0.6592(4) 0.3764(2) 0.0358(13) Uani 1 1 d .
C1 C 0.7896(7) 0.6015(4) 0.2862(3) 0.0369(15) Uani 1 1 d .
H1A H 0.7089 0.5699 0.2993 0.044 Uiso 1 1 calc R
H1B H 0.7567 0.6150 0.2544 0.044 Uiso 1 1 calc R
C2 C 0.8515(8) 0.6807(4) 0.3307(3) 0.0361(15) Uani 1 1 d .
H2A H 0.9234 0.7162 0.3162 0.043 Uiso 1 1 calc R
H2B H 0.7776 0.7103 0.3437 0.043 Uiso 1 1 calc R
C3 C 0.6894(7) 0.4091(4) 0.2148(3) 0.0356(15) Uani 1 1 d .
C4 C 0.6583(8) 0.3512(5) 0.2440(3) 0.0426(17) Uani 1 1 d .
H4 H 0.7313 0.3401 0.2629 0.051 Uiso 1 1 calc R
C5 C 0.5203(9) 0.3098(5) 0.2455(3) 0.0490(19) Uani 1 1 d .
H5 H 0.5011 0.2712 0.2654 0.059 Uiso 1 1 calc R
C6 C 0.4112(9) 0.3251(5) 0.2179(3) 0.050(2) Uani 1 1 d .
H6 H 0.3186 0.2963 0.2186 0.060 Uiso 1 1 calc R
C7 C 0.4390(8) 0.3840(5) 0.1887(3) 0.0486(19) Uani 1 1 d .
H7 H 0.3654 0.3958 0.1706 0.058 Uiso 1 1 calc R
C8 C 0.5783(8) 0.4248(5) 0.1871(3) 0.0432(17) Uani 1 1 d .
H8 H 0.5977 0.4633 0.1672 0.052 Uiso 1 1 calc R
C9 C 0.8518(9) 0.4379(5) 0.1050(3) 0.0457(18) Uani 1 1 d .
H9 H 0.8296 0.3823 0.1043 0.055 Uiso 1 1 calc R
C10 C 0.8579(9) 0.4595(6) 0.0558(3) 0.054(2) Uani 1 1 d .
H10 H 0.8405 0.4185 0.0225 0.065 Uiso 1 1 calc R
C11 C 0.8898(9) 0.5417(6) 0.0568(3) 0.053(2) Uani 1 1 d .
H11 H 0.8919 0.5563 0.0242 0.064 Uiso 1 1 calc R
C12 C 0.9189(8) 0.6025(6) 0.1064(3) 0.050(2) Uani 1 1 d .
H12 H 0.9419 0.6579 0.1069 0.061 Uiso 1 1 calc R
C13 C 0.9139(8) 0.5815(5) 0.1555(3) 0.0433(17) Uani 1 1 d .
H13 H 0.9340 0.6225 0.1888 0.052 Uiso 1 1 calc R
C14 C 0.8784(7) 0.4981(5) 0.1541(3) 0.0361(15) Uani 1 1 d .
C15 C 1.0296(7) 0.8298(4) 0.4274(3) 0.0345(15) Uani 1 1 d .
C16 C 1.1658(8) 0.8492(5) 0.4095(3) 0.0409(16) Uani 1 1 d .
H16 H 1.2232 0.8109 0.4041 0.049 Uiso 1 1 calc R
C17 C 1.2156(9) 0.9250(5) 0.3997(3) 0.051(2) Uani 1 1 d .
H17 H 1.3064 0.9378 0.3880 0.061 Uiso 1 1 calc R
C18 C 1.1298(9) 0.9817(5) 0.4073(3) 0.051(2) Uani 1 1 d .
H18 H 1.1630 1.0325 0.4005 0.061 Uiso 1 1 calc R
C19 C 0.9956(10) 0.9634(5) 0.4249(4) 0.054(2) Uani 1 1 d .
H19 H 0.9386 1.0019 0.4303 0.065 Uiso 1 1 calc R
C20 C 0.9459(8) 0.8872(5) 0.4346(3) 0.0467(18) Uani 1 1 d .
H20 H 0.8548 0.8747 0.4461 0.056 Uiso 1 1 calc R
C21 C 0.8133(8) 0.7388(5) 0.4776(3) 0.0421(17) Uani 1 1 d .
C22 C 0.6777(8) 0.7070(5) 0.4533(3) 0.0487(19) Uani 1 1 d .
H22 H 0.6641 0.6764 0.4166 0.058 Uiso 1 1 calc R
C23 C 0.5593(10) 0.7207(6) 0.4838(4) 0.064(3) Uani 1 1 d .
H23 H 0.4678 0.6999 0.4674 0.076 Uiso 1 1 calc R
C24 C 0.5809(11) 0.7650(6) 0.5379(5) 0.070(3) Uani 1 1 d .
H24 H 0.5034 0.7758 0.5580 0.084 Uiso 1 1 calc R
C25 C 0.7162(12) 0.7940(5) 0.5632(4) 0.070(3) Uani 1 1 d .
H25 H 0.7289 0.8222 0.6003 0.084 Uiso 1 1 calc R
C26 C 0.8332(10) 0.7809(5) 0.5333(3) 0.054(2) Uani 1 1 d .
H26 H 0.9242 0.8002 0.5503 0.065 Uiso 1 1 calc R
C27 C 1.2957(8) 0.5988(5) 0.2349(3) 0.049(2) Uani 1 1 d .
H27A H 1.2347 0.6242 0.2176 0.059 Uiso 1 1 calc R
H27B H 1.2677 0.5391 0.2200 0.059 Uiso 1 1 calc R
C28 C 1.4482(8) 0.6295(5) 0.2261(3) 0.0472(18) Uani 1 1 d .
H28A H 1.4578 0.6431 0.1915 0.057 Uiso 1 1 calc R
H28B H 1.5034 0.5886 0.2266 0.057 Uiso 1 1 calc R
C29 C 1.4937(8) 0.7059(5) 0.2740(3) 0.0409(17) Uani 1 1 d .
H29A H 1.4629 0.7529 0.2677 0.049 Uiso 1 1 calc R
H29B H 1.5957 0.7199 0.2817 0.049 Uiso 1 1 calc R
C30 C 1.4169(9) 0.6778(7) 0.3199(3) 0.064(3) Uani 1 1 d .
H30A H 1.4732 0.6493 0.3366 0.077 Uiso 1 1 calc R
H30B H 1.3984 0.7249 0.3479 0.077 Uiso 1 1 calc R
C31 C 1.3698(11) 0.4502(7) 0.3458(4) 0.070(3) Uani 1 1 d .
H31A H 1.4715 0.4594 0.3425 0.084 Uiso 1 1 calc R
H31B H 1.3230 0.4401 0.3100 0.084 Uiso 1 1 calc R
C32 C 1.3180(11) 0.3773(6) 0.3695(4) 0.068(3) Uani 1 1 d .
H32A H 1.3850 0.3415 0.3644 0.082 Uiso 1 1 calc R
H32B H 1.2263 0.3450 0.3522 0.082 Uiso 1 1 calc R
C33 C 1.3071(10) 0.4184(6) 0.4305(4) 0.058(2) Uani 1 1 d .
H33A H 1.2098 0.4066 0.4405 0.070 Uiso 1 1 calc R
H33B H 1.3660 0.3991 0.4531 0.070 Uiso 1 1 calc R
C34 C 1.3589(9) 0.5087(5) 0.4372(3) 0.053(2) Uani 1 1 d .
H34A H 1.3075 0.5409 0.4644 0.063 Uiso 1 1 calc R
H34B H 1.4593 0.5259 0.4485 0.063 Uiso 1 1 calc R
C35 C 0.9098(9) 0.3444(5) 0.3739(3) 0.0498(19) Uani 1 1 d .
H35A H 0.9686 0.3199 0.3929 0.060 Uiso 1 1 calc R
H35B H 0.9246 0.3276 0.3351 0.060 Uiso 1 1 calc R
C36 C 0.7548(9) 0.3163(6) 0.3834(3) 0.055(2) Uani 1 1 d .
H36A H 0.7443 0.2833 0.4091 0.065 Uiso 1 1 calc R
H36B H 0.7010 0.2840 0.3493 0.065 Uiso 1 1 calc R
C37 C 0.7066(9) 0.3968(7) 0.4068(4) 0.065(3) Uani 1 1 d .
H37A H 0.6638 0.4133 0.3782 0.077 Uiso 1 1 calc R
H37B H 0.6387 0.3914 0.4342 0.077 Uiso 1 1 calc R
C38 C 0.8404(10) 0.4579(6) 0.4319(4) 0.059(2) Uani 1 1 d .
H38A H 0.8323 0.5140 0.4343 0.071 Uiso 1 1 calc R
H38B H 0.8635 0.4547 0.4683 0.071 Uiso 1 1 calc R
Ba2 Ba 0.43649(4) 0.94610(3) 0.152987(16) 0.03396(12) Uani 1 1 d .
Se3 Se 0.45445(9) 1.08521(5) 0.28001(3) 0.0423(2) Uani 1 1 d .
Se4 Se 0.44398(10) 0.82421(6) 0.02132(3) 0.0488(2) Uani 1 1 d .
P3 P 0.61601(18) 1.01839(11) 0.28640(7) 0.0333(4) Uani 1 1 d .
P4 P 0.57370(19) 0.77785(11) 0.06903(7) 0.0346(4) Uani 1 1 d .
O4 O 0.1954(5) 0.8517(3) 0.1779(2) 0.0469(13) Uani 1 1 d .
O5 O 0.2399(7) 1.0166(4) 0.1126(2) 0.0611(16) Uani 1 1 d .
O6 O 0.6101(7) 1.0676(4) 0.1236(3) 0.0704(19) Uani 1 1 d .
N3 N 0.5897(6) 0.9335(4) 0.2384(2) 0.0343(12) Uani 1 1 d .
N4 N 0.6055(6) 0.8388(4) 0.1292(2) 0.0384(13) Uani 1 1 d .
C39 C 0.7045(7) 0.8886(4) 0.2238(3) 0.0362(15) Uani 1 1 d .
H39A H 0.7330 0.8720 0.2550 0.043 Uiso 1 1 calc R
H39B H 0.7861 0.9250 0.2147 0.043 Uiso 1 1 calc R
C40 C 0.6560(7) 0.8125(4) 0.1753(3) 0.0319(14) Uani 1 1 d .
H40A H 0.7341 0.7854 0.1646 0.038 Uiso 1 1 calc R
H40B H 0.5800 0.7736 0.1852 0.038 Uiso 1 1 calc R
C41 C 0.6206(7) 1.0035(4) 0.3547(3) 0.0343(15) Uani 1 1 d .
C42 C 0.6585(8) 1.0699(5) 0.4016(3) 0.0429(17) Uani 1 1 d .
H42 H 0.6820 1.1237 0.3985 0.051 Uiso 1 1 calc R
C43 C 0.6613(9) 1.0562(6) 0.4530(3) 0.054(2) Uani 1 1 d .
H43 H 0.6838 1.1009 0.4843 0.065 Uiso 1 1 calc R
C44 C 0.6310(8) 0.9767(5) 0.4575(3) 0.048(2) Uani 1 1 d .
H44 H 0.6364 0.9679 0.4918 0.058 Uiso 1 1 calc R
C45 C 0.5925(8) 0.9100(6) 0.4117(3) 0.0491(19) Uani 1 1 d .
H45 H 0.5700 0.8565 0.4151 0.059 Uiso 1 1 calc R
C46 C 0.5876(8) 0.9235(5) 0.3594(3) 0.0404(16) Uani 1 1 d .
H46 H 0.5622 0.8787 0.3283 0.048 Uiso 1 1 calc R
C47 C 0.7937(7) 1.0816(4) 0.2861(3) 0.0337(15) Uani 1 1 d .
C48 C 0.9096(8) 1.0611(5) 0.3072(3) 0.0437(17) Uani 1 1 d .
H48 H 0.8957 1.0200 0.3251 0.052 Uiso 1 1 calc R
C49 C 1.0476(9) 1.1024(5) 0.3015(3) 0.051(2) Uani 1 1 d .
H49 H 1.1253 1.0879 0.3149 0.062 Uiso 1 1 calc R
C50 C 1.0681(10) 1.1647(5) 0.2759(3) 0.054(2) Uani 1 1 d .
H50 H 1.1593 1.1934 0.2730 0.065 Uiso 1 1 calc R
C51 C 0.9534(10) 1.1838(5) 0.2549(3) 0.057(2) Uani 1 1 d .
H51 H 0.9677 1.2250 0.2369 0.068 Uiso 1 1 calc R
C52 C 0.8164(9) 1.1434(5) 0.2596(3) 0.0460(18) Uani 1 1 d .
H52 H 0.7398 1.1575 0.2451 0.055 Uiso 1 1 calc R
C53 C 0.4901(7) 0.6722(4) 0.0698(3) 0.0348(15) Uani 1 1 d .
C54 C 0.3464(8) 0.6545(5) 0.0786(3) 0.0420(17) Uani 1 1 d .
H54 H 0.2924 0.6938 0.0797 0.050 Uiso 1 1 calc R
C55 C 0.2837(8) 0.5781(5) 0.0856(3) 0.049(2) Uani 1 1 d .
H55 H 0.1881 0.5668 0.0924 0.059 Uiso 1 1 calc R
C56 C 0.3621(9) 0.5185(5) 0.0827(3) 0.0483(19) Uani 1 1 d .
H56 H 0.3190 0.4670 0.0869 0.058 Uiso 1 1 calc R
C57 C 0.5037(9) 0.5356(5) 0.0737(3) 0.0467(18) Uani 1 1 d .
H57 H 0.5569 0.4958 0.0718 0.056 Uiso 1 1 calc R
C58 C 0.5678(8) 0.6126(5) 0.0675(3) 0.0411(17) Uani 1 1 d .
H58 H 0.6640 0.6241 0.0617 0.049 Uiso 1 1 calc R
C59 C 0.7398(8) 0.7643(5) 0.0358(3) 0.0398(16) Uani 1 1 d .
C60 C 0.8662(8) 0.8060(5) 0.0651(3) 0.0451(18) Uani 1 1 d .
H60 H 0.8662 0.8426 0.0997 0.054 Uiso 1 1 calc R
C61 C 0.9932(9) 0.7938(6) 0.0433(4) 0.056(2) Uani 1 1 d .
H61 H 1.0783 0.8209 0.0638 0.067 Uiso 1 1 calc R
C62 C 0.7402(9) 0.7138(5) -0.0164(3) 0.0493(19) Uani 1 1 d .
H62 H 0.6550 0.6875 -0.0370 0.059 Uiso 1 1 calc R
C63 C 0.8700(10) 0.7020(5) -0.0388(4) 0.059(2) Uani 1 1 d .
H63 H 0.8709 0.6672 -0.0739 0.071 Uiso 1 1 calc R
C64 C 0.9944(10) 0.7418(5) -0.0085(4) 0.058(2) Uani 1 1 d .
H64 H 1.0802 0.7337 -0.0228 0.070 Uiso 1 1 calc R
C65 C 0.0953(9) 0.8914(6) 0.2115(4) 0.061(2) Uani 1 1 d .
H65A H 0.0113 0.8881 0.1891 0.073 Uiso 1 1 calc R
H65B H 0.1377 0.9493 0.2288 0.073 Uiso 1 1 calc R
C66 C 0.0566(11) 0.8461(7) 0.2544(4) 0.068(3) Uani 1 1 d .
H66A H -0.0294 0.8033 0.2428 0.081 Uiso 1 1 calc R
H66B H 0.0439 0.8839 0.2892 0.081 Uiso 1 1 calc R
C67 C 0.1843(10) 0.8090(6) 0.2582(3) 0.061(2) Uani 1 1 d .
H67A H 0.2608 0.8489 0.2821 0.073 Uiso 1 1 calc R
H67B H 0.1597 0.7602 0.2711 0.073 Uiso 1 1 calc R
C68 C 0.2235(9) 0.7872(5) 0.1994(3) 0.0486(19) Uani 1 1 d .
H68A H 0.3230 0.7850 0.1976 0.058 Uiso 1 1 calc R
H68B H 0.1667 0.7338 0.1788 0.058 Uiso 1 1 calc R
C69 C 0.1919(12) 1.0863(7) 0.1452(4) 0.079(3) Uani 1 1 d .
H69A H 0.2542 1.1131 0.1781 0.094 Uiso 1 1 calc R
H69B H 0.0967 1.0691 0.1558 0.094 Uiso 1 1 calc R
C70 C 0.1935(12) 1.1445(6) 0.1108(4) 0.075(3) Uani 1 1 d .
H70A H 0.2853 1.1822 0.1143 0.090 Uiso 1 1 calc R
H70B H 0.1207 1.1763 0.1203 0.090 Uiso 1 1 calc R
C71 C 0.1627(12) 1.0848(6) 0.0537(4) 0.071(3) Uani 1 1 d .
H71A H 0.0615 1.0692 0.0438 0.085 Uiso 1 1 calc R
H71B H 0.2101 1.1097 0.0269 0.085 Uiso 1 1 calc R
C72 C 0.2171(13) 1.0128(6) 0.0562(4) 0.076(3) Uani 1 1 d .
H72A H 0.1494 0.9623 0.0376 0.091 Uiso 1 1 calc R
H72B H 0.3055 1.0129 0.0384 0.091 Uiso 1 1 calc R
C73 C 0.5897(10) 1.1499(5) 0.1295(4) 0.055(2) Uani 1 1 d .
H73A H 0.5616 1.1735 0.1660 0.066 Uiso 1 1 calc R
H73B H 0.5169 1.1492 0.1029 0.066 Uiso 1 1 calc R
C74 C 0.7294(10) 1.1988(5) 0.1201(4) 0.057(2) Uani 1 1 d .
H74A H 0.7169 1.2392 0.1014 0.068 Uiso 1 1 calc R
H74B H 0.7852 1.2272 0.1544 0.068 Uiso 1 1 calc R
C75 C 0.7975(12) 1.1352(7) 0.0854(5) 0.084(3) Uani 1 1 d .
H75A H 0.7739 1.1277 0.0469 0.101 Uiso 1 1 calc R
H75B H 0.8998 1.1518 0.0921 0.101 Uiso 1 1 calc R
C76 C 0.7457(15) 1.0611(7) 0.0993(6) 0.110(5) Uani 1 1 d .
H76A H 0.8123 1.0540 0.1254 0.132 Uiso 1 1 calc R
H76B H 0.7325 1.0140 0.0670 0.132 Uiso 1 1 calc R

loop_
_atom_site_aniso_label
_atom_site_aniso_U_11
_atom_site_aniso_U_22
_atom_site_aniso_U_33
_atom_site_aniso_U_23
_atom_site_aniso_U_13
_atom_site_aniso_U_12
Ba1 0.0348(2) 0.0345(2) 0.0289(2) 0.01235(16) 0.00200(15) 0.00729(17)
Se1 0.0415(4) 0.0360(4) 0.0371(4) 0.0102(3) 0.0007(3) 0.0107(3)
Se2 0.0553(5) 0.0435(5) 0.0340(4) 0.0097(3) -0.0100(3) 0.0152(4)
P1 0.0355(9) 0.0322(9) 0.0291(8) 0.0084(7) 0.0002(7) 0.0062(7)
P2 0.0368(9) 0.0336(9) 0.0294(8) 0.0084(7) -0.0011(7) 0.0066(7)
O1 0.049(3) 0.075(4) 0.046(3) 0.026(3) 0.003(3) -0.013(3)
O2 0.059(4) 0.076(4) 0.041(3) 0.017(3) 0.005(3) 0.033(3)
O3 0.054(3) 0.047(3) 0.060(3) 0.023(3) 0.020(3) 0.010(3)
N1 0.039(3) 0.035(3) 0.029(3) 0.007(2) -0.002(2) 0.005(3)
N2 0.035(3) 0.039(3) 0.032(3) 0.009(3) 0.000(2) 0.006(3)
C1 0.039(4) 0.041(4) 0.030(3) 0.008(3) -0.002(3) 0.009(3)
C2 0.039(4) 0.042(4) 0.032(4) 0.015(3) -0.001(3) 0.014(3)
C3 0.038(4) 0.035(4) 0.030(3) 0.006(3) 0.005(3) 0.004(3)
C4 0.047(4) 0.045(4) 0.036(4) 0.013(3) 0.013(3) 0.011(3)
C5 0.054(5) 0.045(5) 0.048(5) 0.017(4) 0.018(4) 0.005(4)
C6 0.043(4) 0.043(4) 0.048(5) 0.000(4) 0.004(3) -0.009(4)
C7 0.036(4) 0.059(5) 0.047(4) 0.016(4) -0.001(3) 0.002(4)
C8 0.046(4) 0.040(4) 0.042(4) 0.011(3) 0.000(3) 0.006(3)
C9 0.055(5) 0.053(5) 0.033(4) 0.018(3) 0.010(3) 0.014(4)
C10 0.062(5) 0.077(6) 0.032(4) 0.021(4) 0.010(4) 0.025(5)
C11 0.046(5) 0.090(7) 0.040(4) 0.036(5) 0.012(3) 0.028(5)
C12 0.043(4) 0.061(5) 0.064(5) 0.041(5) 0.015(4) 0.016(4)
C13 0.040(4) 0.045(4) 0.048(4) 0.019(4) 0.005(3) 0.008(3)
C14 0.037(4) 0.043(4) 0.031(3) 0.015(3) 0.006(3) 0.008(3)
C15 0.038(4) 0.038(4) 0.026(3) 0.007(3) 0.001(3) 0.010(3)
C16 0.039(4) 0.043(4) 0.041(4) 0.011(3) 0.004(3) 0.010(3)
C17 0.043(4) 0.057(5) 0.050(5) 0.020(4) 0.012(4) -0.001(4)
C18 0.066(6) 0.040(4) 0.047(5) 0.020(4) 0.005(4) 0.000(4)
C19 0.069(6) 0.039(4) 0.066(5) 0.028(4) 0.014(4) 0.020(4)
C20 0.042(4) 0.048(5) 0.056(5) 0.023(4) 0.008(4) 0.011(4)
C21 0.049(4) 0.037(4) 0.041(4) 0.012(3) 0.013(3) 0.009(3)
C22 0.049(5) 0.055(5) 0.050(5) 0.030(4) 0.002(4) 0.009(4)
C23 0.049(5) 0.060(6) 0.094(8) 0.040(6) 0.026(5) 0.013(4)
C24 0.067(6) 0.045(5) 0.098(8) 0.022(5) 0.051(6) 0.012(5)
C25 0.092(8) 0.042(5) 0.059(6) -0.001(4) 0.033(5) -0.003(5)
C26 0.064(5) 0.045(5) 0.042(4) 0.004(4) 0.016(4) -0.002(4)
C27 0.050(5) 0.055(5) 0.041(4) 0.023(4) -0.003(3) -0.005(4)
C28 0.041(4) 0.044(4) 0.050(5) 0.008(4) 0.003(3) 0.002(3)
C29 0.041(4) 0.040(4) 0.041(4) 0.017(3) 0.002(3) 0.000(3)
C30 0.049(5) 0.091(7) 0.041(5) 0.019(5) -0.004(4) -0.006(5)
C31 0.074(7) 0.096(8) 0.048(5) 0.017(5) 0.011(5) 0.044(6)
C32 0.059(6) 0.062(6) 0.070(6) -0.004(5) 0.006(5) 0.013(5)
C33 0.052(5) 0.060(6) 0.060(5) 0.015(4) 0.008(4) 0.008(4)
C34 0.062(5) 0.067(6) 0.033(4) 0.019(4) -0.004(4) 0.019(4)
C35 0.061(5) 0.046(5) 0.048(5) 0.021(4) 0.008(4) 0.012(4)
C36 0.053(5) 0.065(6) 0.046(5) 0.028(4) 0.000(4) -0.004(4)
C37 0.047(5) 0.096(8) 0.056(5) 0.032(5) 0.006(4) 0.011(5)
C38 0.076(6) 0.058(5) 0.057(5) 0.029(4) 0.026(5) 0.023(5)
Ba2 0.0374(2) 0.0360(2) 0.0310(2) 0.01313(17) 0.00137(16) 0.00876(17)
Se3 0.0458(5) 0.0453(5) 0.0382(4) 0.0094(3) 0.0010(3) 0.0187(4)
Se4 0.0662(6) 0.0553(5) 0.0315(4) 0.0139(4) -0.0041(4) 0.0255(4)
P3 0.0357(9) 0.0361(9) 0.0290(8) 0.0100(7) 0.0024(7) 0.0089(7)
P4 0.0413(10) 0.0347(9) 0.0291(8) 0.0099(7) 0.0018(7) 0.0102(8)
O4 0.041(3) 0.055(3) 0.049(3) 0.023(3) 0.003(2) 0.008(2)
O5 0.078(4) 0.070(4) 0.047(3) 0.018(3) 0.000(3) 0.039(3)
O6 0.086(5) 0.045(3) 0.079(4) 0.021(3) 0.048(4) 0.007(3)
N3 0.034(3) 0.042(3) 0.029(3) 0.012(2) 0.004(2) 0.011(3)
N4 0.039(3) 0.045(4) 0.032(3) 0.010(3) -0.001(2) 0.012(3)
C39 0.038(4) 0.042(4) 0.031(3) 0.015(3) -0.001(3) 0.007(3)
C40 0.039(4) 0.033(4) 0.026(3) 0.013(3) 0.006(3) 0.008(3)
C41 0.035(4) 0.039(4) 0.030(3) 0.012(3) 0.003(3) 0.009(3)
C42 0.054(5) 0.042(4) 0.034(4) 0.011(3) 0.008(3) 0.012(4)
C43 0.059(5) 0.069(6) 0.032(4) 0.005(4) 0.003(4) 0.020(5)
C44 0.050(5) 0.069(6) 0.037(4) 0.028(4) 0.007(3) 0.021(4)
C45 0.041(4) 0.061(5) 0.051(5) 0.029(4) 0.005(3) 0.007(4)
C46 0.043(4) 0.041(4) 0.037(4) 0.013(3) -0.001(3) 0.006(3)
C47 0.042(4) 0.026(3) 0.028(3) 0.002(3) 0.004(3) 0.004(3)
C48 0.041(4) 0.049(5) 0.039(4) 0.015(3) 0.001(3) 0.002(3)
C49 0.043(5) 0.059(5) 0.043(4) 0.008(4) 0.000(3) 0.000(4)
C50 0.054(5) 0.045(5) 0.047(5) 0.003(4) 0.012(4) -0.010(4)
C51 0.076(6) 0.041(5) 0.049(5) 0.016(4) 0.018(4) -0.002(4)
C52 0.052(5) 0.039(4) 0.042(4) 0.008(3) 0.004(3) 0.002(4)
C53 0.036(4) 0.036(4) 0.029(3) 0.005(3) -0.001(3) 0.006(3)
C54 0.041(4) 0.044(4) 0.037(4) 0.006(3) -0.002(3) 0.009(3)
C55 0.032(4) 0.056(5) 0.047(4) 0.005(4) -0.001(3) -0.005(4)
C56 0.051(5) 0.042(4) 0.043(4) 0.008(3) -0.001(3) -0.006(4)
C57 0.055(5) 0.043(4) 0.049(4) 0.018(4) 0.009(4) 0.018(4)
C58 0.037(4) 0.049(4) 0.043(4) 0.023(4) 0.007(3) 0.009(3)
C59 0.044(4) 0.039(4) 0.041(4) 0.018(3) 0.010(3) 0.009(3)
C60 0.045(4) 0.052(5) 0.044(4) 0.026(4) 0.006(3) 0.004(4)
C61 0.044(5) 0.062(6) 0.069(6) 0.037(5) 0.008(4) 0.003(4)
C62 0.052(5) 0.044(5) 0.047(5) 0.010(4) 0.015(4) 0.003(4)
C63 0.072(6) 0.040(5) 0.058(5) 0.008(4) 0.030(5) 0.007(4)
C64 0.057(5) 0.051(5) 0.073(6) 0.031(5) 0.026(5) 0.009(4)
C65 0.045(5) 0.064(6) 0.083(7) 0.028(5) 0.016(4) 0.022(4)
C66 0.069(6) 0.101(8) 0.055(5) 0.038(5) 0.021(5) 0.046(6)
C67 0.065(6) 0.087(7) 0.047(5) 0.036(5) 0.012(4) 0.031(5)
C68 0.054(5) 0.045(5) 0.050(5) 0.017(4) 0.005(4) 0.010(4)
C69 0.094(8) 0.114(9) 0.045(5) 0.019(6) 0.003(5) 0.066(7)
C70 0.082(7) 0.063(6) 0.076(7) -0.002(5) -0.026(5) 0.035(5)
C71 0.103(8) 0.061(6) 0.054(6) 0.020(5) -0.003(5) 0.026(6)
C72 0.115(9) 0.068(7) 0.051(5) 0.018(5) -0.021(5) 0.034(6)
C73 0.065(6) 0.052(5) 0.051(5) 0.019(4) 0.010(4) 0.013(4)
C74 0.066(6) 0.049(5) 0.053(5) 0.023(4) -0.007(4) -0.005(4)
C75 0.070(7) 0.082(8) 0.092(8) 0.018(7) 0.030(6) 0.003(6)
C76 0.139(12) 0.077(8) 0.140(12) 0.053(8) 0.102(10) 0.046(8)

loop_
_atom_type_symbol
_atom_type_description
_atom_type_scat_dispersion_real
_atom_type_scat_dispersion_imag
_atom_type_scat_source
C C 0.0181 0.0091 'International Tables Vol C Tables 4.2.6.8 and 6.1.1.4'
H H 0.0000 0.0000 'International Tables Vol C Tables 4.2.6.8 and 6.1.1.4'
Ba Ba -1.0456 8.4617 'International Tables Vol C Tables 4.2.6.8 and 6.1.1.4'
N N 0.0311 0.0180 'International Tables Vol C Tables 4.2.6.8 and 6.1.1.4'
O O 0.0492 0.0322 'International Tables Vol C Tables 4.2.6.8 and 6.1.1.4'
P P 0.2955 0.4335 'International Tables Vol C Tables 4.2.6.8 and 6.1.1.4'
Se Se -0.7943 1.1372 'International Tables Vol C Tables 4.2.6.8 and 6.1.1.4'

loop_
_geom_angle_atom_site_label_1
_geom_angle_atom_site_label_2
_geom_angle_atom_site_label_3
_geom_angle
N2 Ba1 N1 63.45(17)
N2 Ba1 O1 104.22(19)
N1 Ba1 O1 87.45(18)
N2 Ba1 O3 99.78(17)
N1 Ba1 O3 105.39(18)
O1 Ba1 O3 155.90(19)
N2 Ba1 O2 140.42(17)
N1 Ba1 O2 152.50(16)
O1 Ba1 O2 74.26(18)
O3 Ba1 O2 85.91(18)
N2 Ba1 Se2 59.35(12)
N1 Ba1 Se2 122.68(12)
O1 Ba1 Se2 102.63(13)
O3 Ba1 Se2 87.71(12)
O2 Ba1 Se2 82.02(11)
N2 Ba1 Se1 121.52(12)
N1 Ba1 Se1 58.71(12)
O1 Ba1 Se1 81.61(13)
O3 Ba1 Se1 87.74(12)
O2 Ba1 Se1 97.69(12)
Se2 Ba1 Se1 175.44(2)
N2 Ba1 P2 24.00(12)
N1 Ba1 P2 87.05(13)
O1 Ba1 P2 102.64(14)
O3 Ba1 P2 98.39(12)
O2 Ba1 P2 116.54(12)
Se2 Ba1 P2 35.63(3)
Se1 Ba1 P2 145.50(3)
N2 Ba1 P1 86.21(12)
N1 Ba1 P1 23.55(12)
O1 Ba1 P1 87.13(12)
O3 Ba1 P1 96.63(13)
O2 Ba1 P1 132.36(12)
Se2 Ba1 P1 145.48(3)
Se1 Ba1 P1 35.41(3)
P2 Ba1 P1 110.12(4)
P1 Se1 Ba1 75.90(5)
P2 Se2 Ba1 76.91(5)
N1 P1 C14 112.6(3)
N1 P1 C3 111.6(3)
C14 P1 C3 102.9(3)
N1 P1 Se1 110.1(2)
C14 P1 Se1 109.4(2)
C3 P1 Se1 110.0(2)
N1 P1 Ba1 42.1(2)
C14 P1 Ba1 134.7(2)
C3 P1 Ba1 120.7(2)
Se1 P1 Ba1 68.70(5)
N2 P2 C15 111.8(3)
N2 P2 C21 112.3(3)
C15 P2 C21 102.7(3)
N2 P2 Se2 109.5(2)
C15 P2 Se2 110.4(2)
C21 P2 Se2 110.0(3)
N2 P2 Ba1 42.7(2)
C15 P2 Ba1 120.7(2)
C21 P2 Ba1 135.0(2)
Se2 P2 Ba1 67.46(5)
C30 O1 C27 109.6(6)
C30 O1 Ba1 124.7(5)
C27 O1 Ba1 124.6(4)
C31 O2 C34 105.2(6)
C31 O2 Ba1 110.8(5)
C34 O2 Ba1 124.3(5)
C38 O3 C35 107.8(6)
C38 O3 Ba1 115.1(5)
C35 O3 Ba1 130.6(4)
C1 N1 P1 122.3(5)
C1 N1 Ba1 118.2(4)
P1 N1 Ba1 114.4(3)
C2 N2 P2 121.9(5)
C2 N2 Ba1 116.0(4)
P2 N2 Ba1 113.3(3)
N1 C1 C2 110.6(6)
N1 C1 H1A 109.5
C2 C1 H1A 109.5
N1 C1 H1B 109.5
C2 C1 H1B 109.5
H1A C1 H1B 108.1
N2 C2 C1 108.8(6)
N2 C2 H2A 109.9
C1 C2 H2A 109.9
N2 C2 H2B 109.9
C1 C2 H2B 109.9
H2A C2 H2B 108.3
C4 C3 C8 118.5(7)
C4 C3 P1 120.3(6)
C8 C3 P1 120.8(6)
C5 C4 C3 120.8(7)
C5 C4 H4 119.6
C3 C4 H4 119.6
C6 C5 C4 120.5(8)
C6 C5 H5 119.8
C4 C5 H5 119.8
C5 C6 C7 120.0(7)
C5 C6 H6 120.0
C7 C6 H6 120.0
C8 C7 C6 119.0(7)
C8 C7 H7 120.5
C6 C7 H7 120.5
C7 C8 C3 121.2(7)
C7 C8 H8 119.4
C3 C8 H8 119.4
C14 C9 C10 120.2(8)
C14 C9 H9 119.9
C10 C9 H9 119.9
C11 C10 C9 119.9(8)
C11 C10 H10 120.0
C9 C10 H10 120.0
C10 C11 C12 119.8(7)
C10 C11 H11 120.1
C12 C11 H11 120.1
C11 C12 C13 120.7(8)
C11 C12 H12 119.7
C13 C12 H12 119.7
C12 C13 C14 118.9(8)
C12 C13 H13 120.5
C14 C13 H13 120.5
C9 C14 C13 120.4(7)
C9 C14 P1 121.5(6)
C13 C14 P1 118.1(6)
C20 C15 C16 118.8(7)
C20 C15 P2 122.3(6)
C16 C15 P2 118.7(5)
C17 C16 C15 120.4(7)
C17 C16 H16 119.8
C15 C16 H16 119.8
C16 C17 C18 119.7(7)
C16 C17 H17 120.1
C18 C17 H17 120.1
C19 C18 C17 120.5(7)
C19 C18 H18 119.8
C17 C18 H18 119.8
C18 C19 C20 119.6(8)
C18 C19 H19 120.2
C20 C19 H19 120.2
C15 C20 C19 120.9(8)
C15 C20 H20 119.5
C19 C20 H20 119.5
C22 C21 C26 119.7(8)
C22 C21 P2 118.1(6)
C26 C21 P2 122.1(6)
C21 C22 C23 120.3(8)
C21 C22 H22 119.8
C23 C22 H22 119.8
C24 C23 C22 119.2(9)
C24 C23 H23 120.4
C22 C23 H23 120.4
C23 C24 C25 120.9(8)
C23 C24 H24 119.5
C25 C24 H24 119.5
C24 C25 C26 120.2(9)
C24 C25 H25 119.9
C26 C25 H25 119.9
C25 C26 C21 119.6(9)
C25 C26 H26 120.2
C21 C26 H26 120.2
O1 C27 C28 105.0(6)
O1 C27 H27A 110.7
C28 C27 H27A 110.7
O1 C27 H27B 110.7
C28 C27 H27B 110.7
H27A C27 H27B 108.8
C27 C28 C29 103.0(6)
C27 C28 H28A 111.2
C29 C28 H28A 111.2
C27 C28 H28B 111.2
C29 C28 H28B 111.2
H28A C28 H28B 109.1
C28 C29 C30 101.4(6)
C28 C29 H29A 111.5
C30 C29 H29A 111.5
C28 C29 H29B 111.5
C30 C29 H29B 111.5
H29A C29 H29B 109.3
O1 C30 C29 105.4(6)
O1 C30 H30A 110.7
C29 C30 H30A 110.7
O1 C30 H30B 110.7
C29 C30 H30B 110.7
H30A C30 H30B 108.8
O2 C31 C32 104.8(7)
O2 C31 H31A 110.8
C32 C31 H31A 110.8
O2 C31 H31B 110.8
C32 C31 H31B 110.8
H31A C31 H31B 108.9
C31 C32 C33 104.1(7)
C31 C32 H32A 110.9
C33 C32 H32A 110.9
C31 C32 H32B 110.9
C33 C32 H32B 110.9
H32A C32 H32B 109.0
C34 C33 C32 104.3(7)
C34 C33 H33A 110.9
C32 C33 H33A 110.9
C34 C33 H33B 110.9
C32 C33 H33B 110.9
H33A C33 H33B 108.9
O2 C34 C33 105.6(7)
O2 C34 H34A 110.6
C33 C34 H34A 110.6
O2 C34 H34B 110.6
C33 C34 H34B 110.6
H34A C34 H34B 108.8
O3 C35 C36 107.1(7)
O3 C35 H35A 110.3
C36 C35 H35A 110.3
O3 C35 H35B 110.3
C36 C35 H35B 110.3
H35A C35 H35B 108.5
C35 C36 C37 103.9(7)
C35 C36 H36A 111.0
C37 C36 H36A 111.0
C35 C36 H36B 111.0
C37 C36 H36B 111.0
H36A C36 H36B 109.0
C38 C37 C36 103.9(7)
C38 C37 H37A 111.0
C36 C37 H37A 111.0
C38 C37 H37B 111.0
C36 C37 H37B 111.0
H37A C37 H37B 109.0
O3 C38 C37 103.8(7)
O3 C38 H38A 111.0
C37 C38 H38A 111.0
O3 C38 H38B 111.0
C37 C38 H38B 111.0
H38A C38 H38B 109.0
N4 Ba2 O6 96.1(2)
N4 Ba2 N3 63.66(17)
O6 Ba2 N3 101.8(2)
N4 Ba2 O4 101.83(18)
O6 Ba2 O4 160.88(19)
N3 Ba2 O4 92.22(16)
N4 Ba2 O5 146.41(17)
O6 Ba2 O5 79.4(2)
N3 Ba2 O5 149.93(17)
O4 Ba2 O5 81.94(18)
N4 Ba2 Se3 121.93(12)
O6 Ba2 Se3 86.47(14)
N3 Ba2 Se3 59.14(12)
O4 Ba2 Se3 89.68(12)
O5 Ba2 Se3 91.22(12)
N4 Ba2 Se4 58.81(12)
O6 Ba2 Se4 87.04(14)
N3 Ba2 Se4 122.40(12)
O4 Ba2 Se4 96.48(12)
O5 Ba2 Se4 87.63(12)
Se3 Ba2 Se4 173.51(3)
N4 Ba2 P3 86.22(12)
O6 Ba2 P3 89.67(16)
N3 Ba2 P3 24.86(12)
O4 Ba2 P3 98.07(11)
O5 Ba2 P3 126.68(12)
Se3 Ba2 P3 35.71(3)
Se4 Ba2 P3 144.22(3)
N4 Ba2 P4 23.91(12)
O6 Ba2 P4 96.78(13)
N3 Ba2 P4 87.02(12)
O4 Ba2 P4 96.91(12)
O5 Ba2 P4 122.89(12)
Se3 Ba2 P4 145.81(3)
Se4 Ba2 P4 35.45(3)
P3 Ba2 P4 110.11(4)
P3 Se3 Ba2 75.80(5)
P4 Se4 Ba2 76.30(5)
N3 P3 C41 113.1(3)
N3 P3 C47 111.3(3)
C41 P3 C47 101.6(3)
N3 P3 Se3 110.3(2)
C41 P3 Se3 109.1(2)
C47 P3 Se3 111.3(2)
N3 P3 Ba2 45.4(2)
C41 P3 Ba2 145.2(2)
C47 P3 Ba2 111.6(2)
Se3 P3 Ba2 68.49(5)
N4 P4 C53 111.4(3)
N4 P4 C59 111.1(3)
C53 P4 C59 102.7(3)
N4 P4 Se4 109.8(2)
C53 P4 Se4 111.1(2)
C59 P4 Se4 110.5(2)
N4 P4 Ba2 42.9(2)
C53 P4 Ba2 118.0(2)
C59 P4 Ba2 137.1(2)
Se4 P4 Ba2 68.26(5)
C68 O4 C65 108.4(6)
C68 O4 Ba2 112.7(4)
C65 O4 Ba2 119.8(5)
C69 O5 C72 108.1(7)
C69 O5 Ba2 122.7(5)
C72 O5 Ba2 124.9(5)
C73 O6 C76 108.3(7)
C73 O6 Ba2 126.9(5)
C76 O6 Ba2 124.8(6)
C39 N3 P3 120.6(5)
C39 N3 Ba2 115.5(4)
P3 N3 Ba2 109.7(3)
C40 N4 P4 121.9(5)
C40 N4 Ba2 116.7(4)
P4 N4 Ba2 113.2(3)
N3 C39 C40 110.7(5)
N3 C39 H39A 109.5
C40 C39 H39A 109.5
N3 C39 H39B 109.5
C40 C39 H39B 109.5
H39A C39 H39B 108.1
N4 C40 C39 108.7(5)
N4 C40 H40A 110.0
C39 C40 H40A 110.0
N4 C40 H40B 110.0
C39 C40 H40B 110.0
H40A C40 H40B 108.3
C46 C41 C42 119.6(6)
C46 C41 P3 118.6(5)
C42 C41 P3 121.8(6)
C41 C42 C43 120.2(8)
C41 C42 H42 119.9
C43 C42 H42 119.9
C44 C43 C42 120.1(8)
C44 C43 H43 120.0
C42 C43 H43 120.0
C43 C44 C45 120.7(7)
C43 C44 H44 119.7
C45 C44 H44 119.7
C44 C45 C46 119.6(8)
C44 C45 H45 120.2
C46 C45 H45 120.2
C41 C46 C45 119.9(7)
C41 C46 H46 120.1
C45 C46 H46 120.1
C48 C47 C52 119.2(7)
C48 C47 P3 119.1(5)
C52 C47 P3 121.2(6)
C47 C48 C49 120.0(7)
C47 C48 H48 120.0
C49 C48 H48 120.0
C50 C49 C48 120.0(8)
C50 C49 H49 120.0
C48 C49 H49 120.0
C51 C50 C49 119.5(8)
C51 C50 H50 120.3
C49 C50 H50 120.3
C50 C51 C52 121.5(8)
C50 C51 H51 119.2
C52 C51 H51 119.2
C51 C52 C47 119.8(8)
C51 C52 H52 120.1
C47 C52 H52 120.1
C58 C53 C54 119.2(7)
C58 C53 P4 122.0(5)
C54 C53 P4 118.5(5)
C55 C54 C53 119.8(7)
C55 C54 H54 120.1
C53 C54 H54 120.1
C56 C55 C54 120.6(7)
C56 C55 H55 119.7
C54 C55 H55 119.7
C57 C56 C55 119.6(8)
C57 C56 H56 120.2
C55 C56 H56 120.2
C56 C57 C58 120.0(7)
C56 C57 H57 120.0
C58 C57 H57 120.0
C53 C58 C57 120.7(7)
C53 C58 H58 119.6
C57 C58 H58 119.6
C62 C59 C60 119.7(7)
C62 C59 P4 122.1(6)
C60 C59 P4 118.1(6)
C59 C60 C61 120.3(8)
C59 C60 H60 119.9
C61 C60 H60 119.9
C64 C61 C60 120.3(8)
C64 C61 H61 119.9
C60 C61 H61 119.9
C59 C62 C63 119.9(8)
C59 C62 H62 120.1
C63 C62 H62 120.1
C64 C63 C62 119.5(8)
C64 C63 H63 120.2
C62 C63 H63 120.2
C63 C64 C61 120.2(8)
C63 C64 H64 119.9
C61 C64 H64 119.9
O4 C65 C66 107.1(7)
O4 C65 H65A 110.3
C66 C65 H65A 110.3
O4 C65 H65B 110.3
C66 C65 H65B 110.3
H65A C65 H65B 108.6
C65 C66 C67 102.5(7)
C65 C66 H66A 111.3
C67 C66 H66A 111.3
C65 C66 H66B 111.3
C67 C66 H66B 111.3
H66A C66 H66B 109.2
C68 C67 C66 101.8(7)
C68 C67 H67A 111.4
C66 C67 H67A 111.4
C68 C67 H67B 111.4
C66 C67 H67B 111.4
H67A C67 H67B 109.3
O4 C68 C67 105.7(6)
O4 C68 H68A 110.6
C67 C68 H68A 110.6
O4 C68 H68B 110.6
C67 C68 H68B 110.6
H68A C68 H68B 108.7
O5 C69 C70 106.9(8)
O5 C69 H69A 110.3
C70 C69 H69A 110.3
O5 C69 H69B 110.3
C70 C69 H69B 110.3
H69A C69 H69B 108.6
C69 C70 C71 101.5(8)
C69 C70 H70A 111.5
C71 C70 H70A 111.5
C69 C70 H70B 111.5
C71 C70 H70B 111.5
H70A C70 H70B 109.3
C72 C71 C70 105.4(8)
C72 C71 H71A 110.7
C70 C71 H71A 110.7
C72 C71 H71B 110.7
C70 C71 H71B 110.7
H71A C71 H71B 108.8
O5 C72 C71 108.4(8)
O5 C72 H72A 110.0
C71 C72 H72A 110.0
O5 C72 H72B 110.0
C71 C72 H72B 110.0
H72A C72 H72B 108.4
O6 C73 C74 105.7(7)
O6 C73 H73A 110.6
C74 C73 H73A 110.6
O6 C73 H73B 110.6
C74 C73 H73B 110.6
H73A C73 H73B 108.7
C75 C74 C73 103.4(8)
C75 C74 H74A 111.1
C73 C74 H74A 111.1
C75 C74 H74B 111.1
C73 C74 H74B 111.1
H74A C74 H74B 109.0
C76 C75 C74 106.9(9)
C76 C75 H75A 110.3
C74 C75 H75A 110.3
C76 C75 H75B 110.3
C74 C75 H75B 110.3
H75A C75 H75B 108.6
C75 C76 O6 107.1(9)
C75 C76 H76A 110.3
O6 C76 H76A 110.3
C75 C76 H76B 110.3
O6 C76 H76B 110.3
H76A C76 H76B 108.6

loop_
_geom_bond_atom_site_label_1
_geom_bond_atom_site_label_2
_geom_bond_distance
Ba1 N2 2.654(6)
Ba1 N1 2.657(5)
Ba1 O1 2.716(5)
Ba1 O3 2.721(5)
Ba1 O2 2.812(5)
Ba1 Se2 3.4071(9)
Ba1 Se1 3.4706(9)
Ba1 P2 3.5929(18)
Ba1 P1 3.6129(17)
Se1 P1 2.1583(19)
Se2 P2 2.1490(18)
P1 N1 1.585(6)
P1 C14 1.834(7)
P1 C3 1.835(7)
P2 N2 1.591(6)
P2 C15 1.833(7)
P2 C21 1.837(7)
O1 C30 1.427(10)
O1 C27 1.464(9)
O2 C31 1.429(10)
O2 C34 1.437(9)
O3 C38 1.439(9)
O3 C35 1.442(9)
N1 C1 1.458(9)
N2 C2 1.478(8)
C1 C2 1.517(9)
C1 H1A 0.9700
C1 H1B 0.9700
C2 H2A 0.9700
C2 H2B 0.9700
C3 C4 1.386(10)
C3 C8 1.391(10)
C4 C5 1.380(11)
C4 H4 0.9300
C5 C6 1.373(12)
C5 H5 0.9300
C6 C7 1.398(11)
C6 H6 0.9300
C7 C8 1.388(10)
C7 H7 0.9300
C8 H8 0.9300
C9 C14 1.369(10)
C9 C10 1.397(10)
C9 H9 0.9300
C10 C11 1.375(12)
C10 H10 0.9300
C11 C12 1.383(12)
C11 H11 0.9300
C12 C13 1.391(10)
C12 H12 0.9300
C13 C14 1.395(10)
C13 H13 0.9300
C15 C20 1.378(10)
C15 C16 1.400(10)
C16 C17 1.383(11)
C16 H16 0.9300
C17 C18 1.383(12)
C17 H17 0.9300
C18 C19 1.375(12)
C18 H18 0.9300
C19 C20 1.388(11)
C19 H19 0.9300
C20 H20 0.9300
C21 C22 1.380(11)
C21 C26 1.395(10)
C22 C23 1.411(12)
C22 H22 0.9300
C23 C24 1.368(14)
C23 H23 0.9300
C24 C25 1.383(14)
C24 H24 0.9300
C25 C26 1.389(12)
C25 H25 0.9300
C26 H26 0.9300
C27 C28 1.498(10)
C27 H27A 0.9700
C27 H27B 0.9700
C28 C29 1.509(10)
C28 H28A 0.9700
C28 H28B 0.9700
C29 C30 1.522(10)
C29 H29A 0.9700
C29 H29B 0.9700
C30 H30A 0.9700
C30 H30B 0.9700
C31 C32 1.531(14)
C31 H31A 0.9700
C31 H31B 0.9700
C32 C33 1.534(12)
C32 H32A 0.9700
C32 H32B 0.9700
C33 C34 1.490(12)
C33 H33A 0.9700
C33 H33B 0.9700
C34 H34A 0.9700
C34 H34B 0.9700
C35 C36 1.516(11)
C35 H35A 0.9700
C35 H35B 0.9700
C36 C37 1.520(13)
C36 H36A 0.9700
C36 H36B 0.9700
C37 C38 1.496(13)
C37 H37A 0.9700
C37 H37B 0.9700
C38 H38A 0.9700
C38 H38B 0.9700
Ba2 N4 2.665(6)
Ba2 O6 2.675(6)
Ba2 N3 2.704(5)
Ba2 O4 2.733(5)
Ba2 O5 2.786(5)
Ba2 Se3 3.4304(9)
Ba2 Se4 3.4392(9)
Ba2 P3 3.5745(17)
Ba2 P4 3.5972(18)
Se3 P3 2.1524(19)
Se4 P4 2.1472(19)
P3 N3 1.596(6)
P3 C41 1.827(7)
P3 C47 1.831(7)
P4 N4 1.586(6)
P4 C53 1.833(7)
P4 C59 1.846(7)
O4 C68 1.437(9)
O4 C65 1.447(9)
O5 C69 1.425(10)
O5 C72 1.430(10)
O6 C73 1.437(10)
O6 C76 1.463(12)
N3 C39 1.473(8)
N4 C40 1.481(8)
C39 C40 1.518(9)
C39 H39A 0.9700
C39 H39B 0.9700
C40 H40A 0.9700
C40 H40B 0.9700
C41 C46 1.385(10)
C41 C42 1.390(10)
C42 C43 1.392(10)
C42 H42 0.9300
C43 C44 1.375(12)
C43 H43 0.9300
C44 C45 1.376(11)
C44 H44 0.9300
C45 C46 1.413(10)
C45 H45 0.9300
C46 H46 0.9300
C47 C48 1.389(10)
C47 C52 1.390(10)
C48 C49 1.403(11)
C48 H48 0.9300
C49 C50 1.382(12)
C49 H49 0.9300
C50 C51 1.365(13)
C50 H50 0.9300
C51 C52 1.383(11)
C51 H51 0.9300
C52 H52 0.9300
C53 C58 1.381(10)
C53 C54 1.391(10)
C54 C55 1.389(11)
C54 H54 0.9300
C55 C56 1.384(12)
C55 H55 0.9300
C56 C57 1.373(11)
C56 H56 0.9300
C57 C58 1.393(11)
C57 H57 0.9300
C58 H58 0.9300
C59 C62 1.374(10)
C59 C60 1.374(10)
C60 C61 1.381(11)
C60 H60 0.9300
C61 C64 1.376(12)
C61 H61 0.9300
C62 C63 1.411(11)
C62 H62 0.9300
C63 C64 1.364(13)
C63 H63 0.9300
C64 H64 0.9300
C65 C66 1.514(12)
C65 H65A 0.9700
C65 H65B 0.9700
C66 C67 1.517(11)
C66 H66A 0.9700
C66 H66B 0.9700
C67 C68 1.508(11)
C67 H67A 0.9700
C67 H67B 0.9700
C68 H68A 0.9700
C68 H68B 0.9700
C69 C70 1.498(14)
C69 H69A 0.9700
C69 H69B 0.9700
C70 C71 1.517(12)
C70 H70A 0.9700
C70 H70B 0.9700
C71 C72 1.460(12)
C71 H71A 0.9700
C71 H71B 0.9700
C72 H72A 0.9700
C72 H72B 0.9700
C73 C74 1.492(12)
C73 H73A 0.9700
C73 H73B 0.9700
C74 C75 1.479(13)
C74 H74A 0.9700
C74 H74B 0.9700
C75 C76 1.409(14)
C75 H75A 0.9700
C75 H75B 0.9700
C76 H76A 0.9700
C76 H76B 0.9700

loop_
_geom_torsion_atom_site_label_1
_geom_torsion_atom_site_label_2
_geom_torsion_atom_site_label_3
_geom_torsion_atom_site_label_4
_geom_torsion
N2 Ba1 Se1 P1 4.69(16)
N1 Ba1 Se1 P1 -4.77(15)
O1 Ba1 Se1 P1 -96.90(15)
O3 Ba1 Se1 P1 104.78(13)
O2 Ba1 Se1 P1 -169.65(14)
Se2 Ba1 Se1 P1 104.4(3)
P2 Ba1 Se1 P1 3.23(8)
N2 Ba1 Se2 P2 -5.06(16)
N1 Ba1 Se2 P2 -1.00(16)
O1 Ba1 Se2 P2 94.14(15)
O3 Ba1 Se2 P2 -107.85(13)
O2 Ba1 Se2 P2 165.96(14)
Se1 Ba1 Se2 P2 -107.5(3)
P1 Ba1 Se2 P2 -9.47(8)
Ba1 Se1 P1 N1 7.3(2)
Ba1 Se1 P1 C14 131.6(3)
Ba1 Se1 P1 C3 -116.1(2)
N2 Ba1 P1 N1 14.3(3)
O1 Ba1 P1 N1 -90.2(4)
O3 Ba1 P1 N1 113.7(3)
O2 Ba1 P1 N1 -155.8(4)
Se2 Ba1 P1 N1 18.1(3)
Se1 Ba1 P1 N1 -169.7(3)
P2 Ba1 P1 N1 12.2(3)
N2 Ba1 P1 C14 87.3(3)
N1 Ba1 P1 C14 73.1(4)
O1 Ba1 P1 C14 -17.1(4)
O3 Ba1 P1 C14 -173.2(3)
O2 Ba1 P1 C14 -82.7(4)
Se2 Ba1 P1 C14 91.1(3)
Se1 Ba1 P1 C14 -96.7(3)
P2 Ba1 P1 C14 85.3(3)
N2 Ba1 P1 C3 -74.7(3)
N1 Ba1 P1 C3 -88.9(4)
O1 Ba1 P1 C3 -179.2(3)
O3 Ba1 P1 C3 24.7(3)
O2 Ba1 P1 C3 115.3(3)
Se2 Ba1 P1 C3 -70.9(3)
Se1 Ba1 P1 C3 101.3(3)
P2 Ba1 P1 C3 -76.7(3)
N2 Ba1 P1 Se1 -176.00(14)
N1 Ba1 P1 Se1 169.7(3)
O1 Ba1 P1 Se1 79.53(15)
O3 Ba1 P1 Se1 -76.57(13)
O2 Ba1 P1 Se1 13.94(19)
Se2 Ba1 P1 Se1 -172.20(4)
P2 Ba1 P1 Se1 -178.05(5)
Ba1 Se2 P2 N2 7.7(2)
Ba1 Se2 P2 C15 -115.8(2)
Ba1 Se2 P2 C21 131.6(3)
N1 Ba1 P2 N2 9.9(3)
O1 Ba1 P2 N2 96.6(3)
O3 Ba1 P2 N2 -95.2(3)
O2 Ba1 P2 N2 175.2(3)
Se2 Ba1 P2 N2 -169.3(3)
Se1 Ba1 P2 N2 3.1(3)
P1 Ba1 P2 N2 5.1(3)
N2 Ba1 P2 C15 -89.6(4)
N1 Ba1 P2 C15 -79.7(3)
O1 Ba1 P2 C15 7.0(3)
O3 Ba1 P2 C15 175.2(3)
O2 Ba1 P2 C15 85.6(3)
Se2 Ba1 P2 C15 101.1(3)
Se1 Ba1 P2 C15 -86.6(3)
P1 Ba1 P2 C15 -84.6(3)
N2 Ba1 P2 C21 73.0(5)
N1 Ba1 P2 C21 82.9(4)
O1 Ba1 P2 C21 169.6(4)
O3 Ba1 P2 C21 -22.2(4)
O2 Ba1 P2 C21 -111.8(4)
Se2 Ba1 P2 C21 -96.3(4)
Se1 Ba1 P2 C21 76.1(4)
P1 Ba1 P2 C21 78.0(4)
N2 Ba1 P2 Se2 169.3(3)
N1 Ba1 P2 Se2 179.15(13)
O1 Ba1 P2 Se2 -94.12(13)
O3 Ba1 P2 Se2 74.03(14)
O2 Ba1 P2 Se2 -15.58(15)
Se1 Ba1 P2 Se2 172.31(4)
P1 Ba1 P2 Se2 174.30(5)
N2 Ba1 O1 C30 88.9(7)
N1 Ba1 O1 C30 150.7(7)
O3 Ba1 O1 C30 -85.9(8)
O2 Ba1 O1 C30 -50.1(7)
Se2 Ba1 O1 C30 27.7(7)
Se1 Ba1 O1 C30 -150.6(7)
P2 Ba1 O1 C30 64.3(7)
P1 Ba1 O1 C30 174.2(7)
N2 Ba1 O1 C27 -104.5(6)
N1 Ba1 O1 C27 -42.7(6)
O3 Ba1 O1 C27 80.7(7)
O2 Ba1 O1 C27 116.5(6)
Se2 Ba1 O1 C27 -165.6(6)
Se1 Ba1 O1 C27 16.1(6)
P2 Ba1 O1 C27 -129.1(6)
P1 Ba1 O1 C27 -19.1(6)
N2 Ba1 O2 C31 -175.4(5)
N1 Ba1 O2 C31 -31.8(8)
O1 Ba1 O2 C31 -82.0(6)
O3 Ba1 O2 C31 84.2(6)
Se2 Ba1 O2 C31 172.4(6)
Se1 Ba1 O2 C31 -3.0(6)
P2 Ba1 O2 C31 -178.5(5)
P1 Ba1 O2 C31 -11.1(6)
N2 Ba1 O2 C34 57.8(7)
N1 Ba1 O2 C34 -158.6(5)
O1 Ba1 O2 C34 151.3(6)
O3 Ba1 O2 C34 -42.6(6)
Se2 Ba1 O2 C34 45.7(6)
Se1 Ba1 O2 C34 -129.8(6)
P2 Ba1 O2 C34 54.7(6)
P1 Ba1 O2 C34 -137.9(5)
N2 Ba1 O3 C38 -11.6(6)
N1 Ba1 O3 C38 -76.6(6)
O1 Ba1 O3 C38 163.2(5)
O2 Ba1 O3 C38 128.9(6)
Se2 Ba1 O3 C38 46.7(5)
Se1 Ba1 O3 C38 -133.2(5)
P2 Ba1 O3 C38 12.6(6)
P1 Ba1 O3 C38 -98.9(5)
N2 Ba1 O3 C35 136.1(6)
N1 Ba1 O3 C35 71.1(6)
O1 Ba1 O3 C35 -49.0(8)
O2 Ba1 O3 C35 -83.4(6)
Se2 Ba1 O3 C35 -165.6(6)
Se1 Ba1 O3 C35 14.5(6)
P2 Ba1 O3 C35 160.3(6)
P1 Ba1 O3 C35 48.8(6)
C14 P1 N1 C1 73.2(6)
C3 P1 N1 C1 -41.9(6)
Se1 P1 N1 C1 -164.4(5)
Ba1 P1 N1 C1 -154.2(7)
C14 P1 N1 Ba1 -132.6(3)
C3 P1 N1 Ba1 112.3(3)
Se1 P1 N1 Ba1 -10.2(3)
N2 Ba1 N1 C1 -8.7(5)
O1 Ba1 N1 C1 -116.0(5)
O3 Ba1 N1 C1 84.7(5)
O2 Ba1 N1 C1 -163.7(5)
Se2 Ba1 N1 C1 -12.6(5)
Se1 Ba1 N1 C1 162.2(5)
P2 Ba1 N1 C1 -13.2(5)
P1 Ba1 N1 C1 155.3(7)
N2 Ba1 N1 P1 -164.1(4)
O1 Ba1 N1 P1 88.7(3)
O3 Ba1 N1 P1 -70.6(3)
O2 Ba1 N1 P1 41.0(6)
Se2 Ba1 N1 P1 -168.0(2)
Se1 Ba1 N1 P1 6.9(2)
P2 Ba1 N1 P1 -168.5(3)
C15 P2 N2 C2 -33.7(6)
C21 P2 N2 C2 81.0(6)
Se2 P2 N2 C2 -156.5(5)
Ba1 P2 N2 C2 -145.9(7)
C15 P2 N2 Ba1 112.2(3)
C21 P2 N2 Ba1 -133.1(3)
Se2 P2 N2 Ba1 -10.5(3)
N1 Ba1 N2 C2 -20.9(4)
O1 Ba1 N2 C2 58.9(5)
O3 Ba1 N2 C2 -123.3(5)
O2 Ba1 N2 C2 141.2(4)
Se2 Ba1 N2 C2 155.3(5)
Se1 Ba1 N2 C2 -29.9(5)
P2 Ba1 N2 C2 148.0(7)
P1 Ba1 N2 C2 -27.2(4)
N1 Ba1 N2 P2 -168.9(4)
O1 Ba1 N2 P2 -89.2(3)
O3 Ba1 N2 P2 88.7(3)
O2 Ba1 N2 P2 -6.8(5)
Se2 Ba1 N2 P2 7.3(2)
Se1 Ba1 N2 P2 -178.0(2)
P1 Ba1 N2 P2 -175.2(3)
P1 N1 C1 C2 -170.8(5)
Ba1 N1 C1 C2 35.9(7)
P2 N2 C2 C1 -168.1(5)
Ba1 N2 C2 C1 46.9(7)
N1 C1 C2 N2 -53.1(7)
N1 P1 C3 C4 -84.9(6)
C14 P1 C3 C4 154.2(6)
Se1 P1 C3 C4 37.7(6)
Ba1 P1 C3 C4 -38.8(7)
N1 P1 C3 C8 87.7(6)
C14 P1 C3 C8 -33.2(7)
Se1 P1 C3 C8 -149.7(5)
Ba1 P1 C3 C8 133.8(5)
C8 C3 C4 C5 0.3(11)
P1 C3 C4 C5 173.0(6)
C3 C4 C5 C6 0.2(12)
C4 C5 C6 C7 -1.1(12)
C5 C6 C7 C8 1.6(12)
C6 C7 C8 C3 -1.2(12)
C4 C3 C8 C7 0.3(11)
P1 C3 C8 C7 -172.5(6)
C14 C9 C10 C11 -0.4(12)
C9 C10 C11 C12 1.4(12)
C10 C11 C12 C13 -1.1(12)
C11 C12 C13 C14 -0.3(11)
C10 C9 C14 C13 -1.0(12)
C10 C9 C14 P1 179.5(6)
C12 C13 C14 C9 1.4(11)
C12 C13 C14 P1 -179.1(6)
N1 P1 C14 C9 -176.7(6)
C3 P1 C14 C9 -56.4(7)
Se1 P1 C14 C9 60.5(7)
Ba1 P1 C14 C9 139.4(5)
N1 P1 C14 C13 3.8(7)
C3 P1 C14 C13 124.1(6)
Se1 P1 C14 C13 -119.0(5)
Ba1 P1 C14 C13 -40.1(7)
N2 P2 C15 C20 97.7(6)
C21 P2 C15 C20 -22.8(7)
Se2 P2 C15 C20 -140.0(6)
Ba1 P2 C15 C20 144.7(5)
N2 P2 C15 C16 -76.3(6)
C21 P2 C15 C16 163.1(6)
Se2 P2 C15 C16 45.9(6)
Ba1 P2 C15 C16 -29.4(6)
C20 C15 C16 C17 0.6(11)
P2 C15 C16 C17 174.9(6)
C15 C16 C17 C18 -0.5(12)
C16 C17 C18 C19 0.4(13)
C17 C18 C19 C20 -0.5(13)
C16 C15 C20 C19 -0.8(12)
P2 C15 C20 C19 -174.8(6)
C18 C19 C20 C15 0.7(13)
N2 P2 C21 C22 -13.9(7)
C15 P2 C21 C22 106.3(6)
Se2 P2 C21 C22 -136.1(6)
Ba1 P2 C21 C22 -58.4(7)
N2 P2 C21 C26 167.3(6)
C15 P2 C21 C26 -72.5(7)
Se2 P2 C21 C26 45.1(7)
Ba1 P2 C21 C26 122.8(6)
C26 C21 C22 C23 3.4(12)
P2 C21 C22 C23 -175.4(6)
C21 C22 C23 C24 -0.8(13)
C22 C23 C24 C25 -2.1(14)
C23 C24 C25 C26 2.4(15)
C24 C25 C26 C21 0.2(14)
C22 C21 C26 C25 -3.1(13)
P2 C21 C26 C25 175.7(7)
C30 O1 C27 C28 10.2(9)
Ba1 O1 C27 C28 -158.2(5)
O1 C27 C28 C29 -31.0(8)
C27 C28 C29 C30 39.1(8)
C27 O1 C30 C29 14.8(10)
Ba1 O1 C30 C29 -176.8(5)
C28 C29 C30 O1 -33.5(9)
C34 O2 C31 C32 38.1(9)
Ba1 O2 C31 C32 -98.6(7)
O2 C31 C32 C33 -21.2(10)
C31 C32 C33 C34 -2.6(10)
C31 O2 C34 C33 -40.4(9)
Ba1 O2 C34 C33 88.8(7)
C32 C33 C34 O2 25.5(9)
C38 O3 C35 C36 18.8(8)
Ba1 O3 C35 C36 -130.6(6)
O3 C35 C36 C37 4.4(8)
C35 C36 C37 C38 -24.8(9)
C35 O3 C38 C37 -34.7(8)
Ba1 O3 C38 C37 120.1(6)
C36 C37 C38 O3 36.5(8)
N4 Ba2 Se3 P3 0.61(17)
O6 Ba2 Se3 P3 -94.36(17)
N3 Ba2 Se3 P3 11.60(15)
O4 Ba2 Se3 P3 104.38(12)
O5 Ba2 Se3 P3 -173.69(15)
Se4 Ba2 Se3 P3 -94.0(2)
P4 Ba2 Se3 P3 2.50(9)
N4 Ba2 Se4 P4 7.11(17)
O6 Ba2 Se4 P4 106.04(17)
N3 Ba2 Se4 P4 3.97(16)
O4 Ba2 Se4 P4 -92.82(12)
O5 Ba2 Se4 P4 -174.43(15)
Se3 Ba2 Se4 P4 105.7(2)
P3 Ba2 Se4 P4 20.72(9)
Ba2 Se3 P3 N3 -18.2(2)
Ba2 Se3 P3 C41 -142.9(3)
Ba2 Se3 P3 C47 105.8(2)
N4 Ba2 P3 N3 -23.7(3)
O6 Ba2 P3 N3 -119.9(3)
O4 Ba2 P3 N3 77.7(3)
O5 Ba2 P3 N3 163.6(3)
Se3 Ba2 P3 N3 155.7(3)
Se4 Ba2 P3 N3 -35.4(3)
P4 Ba2 P3 N3 -22.8(3)
N4 Ba2 P3 C41 -86.7(4)
O6 Ba2 P3 C41 177.2(4)
N3 Ba2 P3 C41 -63.0(5)
O4 Ba2 P3 C41 14.7(4)
O5 Ba2 P3 C41 100.6(4)
Se3 Ba2 P3 C41 92.8(4)
Se4 Ba2 P3 C41 -98.4(4)
P4 Ba2 P3 C41 -85.7(4)
N4 Ba2 P3 C47 75.3(3)
O6 Ba2 P3 C47 -20.9(3)
N3 Ba2 P3 C47 99.0(4)
O4 Ba2 P3 C47 176.7(3)
O5 Ba2 P3 C47 -97.4(3)
Se3 Ba2 P3 C47 -105.3(2)
Se4 Ba2 P3 C47 63.6(2)
P4 Ba2 P3 C47 76.2(2)
N4 Ba2 P3 Se3 -179.48(14)
O6 Ba2 P3 Se3 84.40(15)
N3 Ba2 P3 Se3 -155.7(3)
O4 Ba2 P3 Se3 -78.05(12)
O5 Ba2 P3 Se3 7.88(19)
Se4 Ba2 P3 Se3 168.88(4)
P4 Ba2 P3 Se3 -178.50(5)
Ba2 Se4 P4 N4 -10.9(3)
Ba2 Se4 P4 C53 112.9(2)
Ba2 Se4 P4 C59 -133.8(3)
O6 Ba2 P4 N4 89.7(4)
N3 Ba2 P4 N4 -11.8(4)
O4 Ba2 P4 N4 -103.7(4)
O5 Ba2 P4 N4 171.5(4)
Se3 Ba2 P4 N4 -4.0(4)
Se4 Ba2 P4 N4 164.9(4)
P3 Ba2 P4 N4 -2.4(3)
N4 Ba2 P4 C53 92.0(4)
O6 Ba2 P4 C53 -178.3(3)
N3 Ba2 P4 C53 80.2(3)
O4 Ba2 P4 C53 -11.6(3)
O5 Ba2 P4 C53 -96.5(3)
Se3 Ba2 P4 C53 88.0(2)
Se4 Ba2 P4 C53 -103.1(3)
P3 Ba2 P4 C53 89.6(2)
N4 Ba2 P4 C59 -67.7(5)
O6 Ba2 P4 C59 22.0(4)
N3 Ba2 P4 C59 -79.5(4)
O4 Ba2 P4 C59 -171.4(4)
O5 Ba2 P4 C59 103.8(4)
Se3 Ba2 P4 C59 -71.7(4)
Se4 Ba2 P4 C59 97.2(3)
P3 Ba2 P4 C59 -70.1(3)
N4 Ba2 P4 Se4 -164.9(3)
O6 Ba2 P4 Se4 -75.13(17)
N3 Ba2 P4 Se4 -176.65(13)
O4 Ba2 P4 Se4 91.48(12)
O5 Ba2 P4 Se4 6.63(18)
Se3 Ba2 P4 Se4 -168.83(5)
P3 Ba2 P4 Se4 -167.28(5)
N4 Ba2 O4 C68 28.5(5)
O6 Ba2 O4 C68 -172.4(6)
N3 Ba2 O4 C68 -35.0(5)
O5 Ba2 O4 C68 174.6(5)
Se3 Ba2 O4 C68 -94.1(5)
Se4 Ba2 O4 C68 87.9(5)
P3 Ba2 O4 C68 -59.3(5)
P4 Ba2 O4 C68 52.2(5)
N4 Ba2 O4 C65 157.9(5)
O6 Ba2 O4 C65 -43.0(8)
N3 Ba2 O4 C65 94.3(5)
O5 Ba2 O4 C65 -56.0(5)
Se3 Ba2 O4 C65 35.2(5)
Se4 Ba2 O4 C65 -142.7(5)
P3 Ba2 O4 C65 70.1(5)
P4 Ba2 O4 C65 -178.4(5)
N4 Ba2 O5 C69 -170.1(7)
O6 Ba2 O5 C69 -85.0(8)
N3 Ba2 O5 C69 10.3(10)
O4 Ba2 O5 C69 90.7(8)
Se3 Ba2 O5 C69 1.2(8)
Se4 Ba2 O5 C69 -172.5(8)
P3 Ba2 O5 C69 -3.4(8)
P4 Ba2 O5 C69 -176.3(7)
N4 Ba2 O5 C72 -16.1(9)
O6 Ba2 O5 C72 69.0(7)
N3 Ba2 O5 C72 164.2(7)
O4 Ba2 O5 C72 -115.4(7)
Se3 Ba2 O5 C72 155.1(7)
Se4 Ba2 O5 C72 -18.5(7)
P3 Ba2 O5 C72 150.5(7)
P4 Ba2 O5 C72 -22.3(8)
N4 Ba2 O6 C73 -175.0(7)
N3 Ba2 O6 C73 -110.7(7)
O4 Ba2 O6 C73 25.5(11)
O5 Ba2 O6 C73 38.7(7)
Se3 Ba2 O6 C73 -53.2(7)
Se4 Ba2 O6 C73 126.8(7)
P3 Ba2 O6 C73 -88.8(7)
P4 Ba2 O6 C73 161.0(7)
N4 Ba2 O6 C76 3.6(9)
N3 Ba2 O6 C76 67.9(9)
O4 Ba2 O6 C76 -155.9(9)
O5 Ba2 O6 C76 -142.7(9)
Se3 Ba2 O6 C76 125.3(9)
Se4 Ba2 O6 C76 -54.6(9)
P3 Ba2 O6 C76 89.8(9)
P4 Ba2 O6 C76 -20.5(9)
C41 P3 N3 C39 -75.4(6)
C47 P3 N3 C39 38.2(6)
Se3 P3 N3 C39 162.1(4)
Ba2 P3 N3 C39 138.1(6)
C41 P3 N3 Ba2 146.5(3)
C47 P3 N3 Ba2 -99.9(3)
Se3 P3 N3 Ba2 24.0(3)
N4 Ba2 N3 C39 13.0(4)
O6 Ba2 N3 C39 -78.1(5)
O4 Ba2 N3 C39 115.1(5)
O5 Ba2 N3 C39 -167.2(4)
Se3 Ba2 N3 C39 -156.6(5)
Se4 Ba2 N3 C39 16.0(5)
P3 Ba2 N3 C39 -140.4(6)
P4 Ba2 N3 C39 18.3(4)
N4 Ba2 N3 P3 153.4(4)
O6 Ba2 N3 P3 62.4(3)
O4 Ba2 N3 P3 -104.5(3)
O5 Ba2 N3 P3 -26.8(5)
Se3 Ba2 N3 P3 -16.2(2)
Se4 Ba2 N3 P3 156.4(2)
P4 Ba2 N3 P3 158.7(3)
C53 P4 N4 C40 38.7(6)
C59 P4 N4 C40 -75.2(6)
Se4 P4 N4 C40 162.3(5)
Ba2 P4 N4 C40 147.3(7)
C53 P4 N4 Ba2 -108.6(3)
C59 P4 N4 Ba2 137.5(3)
Se4 P4 N4 Ba2 14.9(3)
O6 Ba2 N4 C40 117.9(5)
N3 Ba2 N4 C40 17.7(4)
O4 Ba2 N4 C40 -68.8(5)
O5 Ba2 N4 C40 -162.1(4)
Se3 Ba2 N4 C40 28.3(5)
Se4 Ba2 N4 C40 -159.3(5)
P3 Ba2 N4 C40 28.6(4)
P4 Ba2 N4 C40 -149.1(7)
O6 Ba2 N4 P4 -93.0(3)
N3 Ba2 N4 P4 166.8(4)
O4 Ba2 N4 P4 80.3(3)
O5 Ba2 N4 P4 -13.0(6)
Se3 Ba2 N4 P4 177.4(2)
Se4 Ba2 N4 P4 -10.2(2)
P3 Ba2 N4 P4 177.7(3)
P3 N3 C39 C40 -177.1(4)
Ba2 N3 C39 C40 -41.2(6)
P4 N4 C40 C39 168.6(5)
Ba2 N4 C40 C39 -45.2(6)
N3 C39 C40 N4 56.1(7)
N3 P3 C41 C46 -6.5(7)
C47 P3 C41 C46 -125.8(6)
Se3 P3 C41 C46 116.6(5)
Ba2 P3 C41 C46 37.1(8)
N3 P3 C41 C42 172.4(6)
C47 P3 C41 C42 53.1(7)
Se3 P3 C41 C42 -64.5(6)
Ba2 P3 C41 C42 -144.0(5)
C46 C41 C42 C43 -0.9(11)
P3 C41 C42 C43 -179.8(6)
C41 C42 C43 C44 2.0(12)
C42 C43 C44 C45 -2.4(13)
C43 C44 C45 C46 1.5(12)
C42 C41 C46 C45 0.0(11)
P3 C41 C46 C45 179.0(6)
C44 C45 C46 C41 -0.3(11)
N3 P3 C47 C48 -77.3(6)
C41 P3 C47 C48 43.3(6)
Se3 P3 C47 C48 159.3(5)
Ba2 P3 C47 C48 -126.3(5)
N3 P3 C47 C52 95.1(6)
C41 P3 C47 C52 -144.3(6)
Se3 P3 C47 C52 -28.3(6)
Ba2 P3 C47 C52 46.1(6)
C52 C47 C48 C49 -0.1(11)
P3 C47 C48 C49 172.4(6)
C47 C48 C49 C50 1.3(12)
C48 C49 C50 C51 -1.9(12)
C49 C50 C51 C52 1.4(13)
C50 C51 C52 C47 -0.2(12)
C48 C47 C52 C51 -0.4(11)
P3 C47 C52 C51 -172.8(6)
N4 P4 C53 C58 -95.6(6)
C59 P4 C53 C58 23.4(7)
Se4 P4 C53 C58 141.6(5)
Ba2 P4 C53 C58 -142.6(5)
N4 P4 C53 C54 77.8(6)
C59 P4 C53 C54 -163.2(5)
Se4 P4 C53 C54 -45.0(6)
Ba2 P4 C53 C54 30.9(6)
C58 C53 C54 C55 1.0(10)
P4 C53 C54 C55 -172.7(6)
C53 C54 C55 C56 -1.5(11)
C54 C55 C56 C57 1.1(12)
C55 C56 C57 C58 -0.1(12)
C54 C53 C58 C57 0.1(11)
P4 C53 C58 C57 173.4(6)
C56 C57 C58 C53 -0.5(12)
N4 P4 C59 C62 179.5(6)
C53 P4 C59 C62 60.3(7)
Se4 P4 C59 C62 -58.3(7)
Ba2 P4 C59 C62 -138.0(6)
N4 P4 C59 C60 0.0(7)
C53 P4 C59 C60 -119.2(6)
Se4 P4 C59 C60 122.2(5)
Ba2 P4 C59 C60 42.5(7)
C62 C59 C60 C61 -3.6(11)
P4 C59 C60 C61 175.9(6)
C59 C60 C61 C64 2.0(12)
C60 C59 C62 C63 3.1(12)
P4 C59 C62 C63 -176.4(6)
C59 C62 C63 C64 -0.9(13)
C62 C63 C64 C61 -0.7(13)
C60 C61 C64 C63 0.1(13)
C68 O4 C65 C66 -2.2(10)
Ba2 O4 C65 C66 -133.5(6)
O4 C65 C66 C67 24.4(10)
C65 C66 C67 C68 -36.1(10)
C65 O4 C68 C67 -21.4(9)
Ba2 O4 C68 C67 113.7(6)
C66 C67 C68 O4 36.0(9)
C72 O5 C69 C70 -22.5(12)
Ba2 O5 C69 C70 135.3(6)
O5 C69 C70 C71 30.9(11)
C69 C70 C71 C72 -28.0(12)
C69 O5 C72 C71 3.8(12)
Ba2 O5 C72 C71 -153.3(7)
C70 C71 C72 O5 15.9(13)
C76 O6 C73 C74 -12.3(11)
Ba2 O6 C73 C74 166.5(5)
O6 C73 C74 C75 25.4(10)
C73 C74 C75 C76 -29.9(13)
C74 C75 C76 O6 22.8(15)
C73 O6 C76 C75 -6.4(14)
Ba2 O6 C76 C75 174.8(8)
